data_7213445
loop_
_publ_author_name
'Levitskaia, Tatiana G.'
'Sachleben, Richard A.'
'Bryan, Jeffrey C.'
'Moyer, Bruce A.'

_publ_section_title
;
 Synthesis, structure, and extraction behavior of
 4,5&#x2032;,4&#x2033;,5&#x2034;-tetra-tert-butyltetrabenzo-24-crown-8&#x200A;&#x2020;&#x2021;
;
_journal_issue 5
_journal_name_full 'Journal of the Chemical Society, Perkin Transactions 2'
_journal_page_first 808
_journal_paper_doi 10.1039/b008603g
_journal_year 2001
_chemical_formula_moiety 'C48 H64 O8'
_chemical_formula_sum 'C48 H64 O8'
_chemical_formula_weight 768.99
_chemical_name_common
;
tetra(t-butylbenzo)-24-crown-8
;
_chemical_name_systematic
;
?
;
_space_group_IT_number 2
_symmetry_cell_setting triclinic
_symmetry_space_group_name_Hall '-P 1'
_symmetry_space_group_name_H-M 'P -1'
_atom_sites_solution_hydrogens geom
_atom_sites_solution_primary direct
_atom_sites_solution_secondary difmap
_audit_creation_method SHELXL-97
_cell_angle_alpha 76.083(14)
_cell_angle_beta 82.120(12)
_cell_angle_gamma 89.600(13)
_cell_formula_units_Z 1
_cell_length_a 5.8214(8)
_cell_length_b 10.7769(19)
_cell_length_c 17.258(3)
_cell_measurement_reflns_used 25
_cell_measurement_temperature 100(2)
_cell_measurement_theta_max 18.4
_cell_measurement_theta_min 10.1
_cell_volume 1040.6(3)
_computing_cell_refinement 'CAD4-PC (Enraf-Nonius, 1993)'
_computing_data_collection 'CAD4-PC (Enraf-Nonius, 1993)'
_computing_data_reduction 'XCAD4 (Harms, 1995)'
_computing_molecular_graphics 'Bruker SHELXTL'
_computing_publication_material 'Bruker SHELXTL'
_computing_structure_refinement 'SHELXL-97 (Sheldrick, 1997)'
_computing_structure_solution 'SHELXS-97 (Sheldrick, 1990)'
_diffrn_ambient_temperature 100(2)
_diffrn_measured_fraction_theta_full 1.00
_diffrn_measured_fraction_theta_max 1.00
_diffrn_measurement_device_type 'Nonius CAD4'
_diffrn_measurement_method Omega-scans
_diffrn_radiation_monochromator graphite
_diffrn_radiation_source 'fine-focus sealed tube'
_diffrn_radiation_type MoK\a
_diffrn_radiation_wavelength 0.71073
_diffrn_reflns_av_R_equivalents 0.023
_diffrn_reflns_av_sigmaI/netI 0.039
_diffrn_reflns_limit_h_max 7
_diffrn_reflns_limit_h_min -7
_diffrn_reflns_limit_k_max 13
_diffrn_reflns_limit_k_min -13
_diffrn_reflns_limit_l_max 14
_diffrn_reflns_limit_l_min -22
_diffrn_reflns_number 5827
_diffrn_reflns_theta_full 27.0
_diffrn_reflns_theta_max 27.0
_diffrn_reflns_theta_min 2.0
_diffrn_standards_decay_% 6
_diffrn_standards_interval_time 120
_diffrn_standards_number 3
_exptl_absorpt_coefficient_mu 0.082
_exptl_absorpt_correction_T_max 0.979
_exptl_absorpt_correction_T_min 0.946
_exptl_absorpt_correction_type none
_exptl_crystal_colour fragment
_exptl_crystal_density_diffrn 1.23
_exptl_crystal_density_meas ?
_exptl_crystal_density_method 'not measured'
_exptl_crystal_description colorless
_exptl_crystal_F_000 416
_exptl_crystal_size_max 0.69
_exptl_crystal_size_mid 0.31
_exptl_crystal_size_min 0.26
_refine_diff_density_max 0.42
_refine_diff_density_min -0.26
_refine_diff_density_rms 0.055
_refine_ls_extinction_method none
_refine_ls_goodness_of_fit_ref 1.03
_refine_ls_hydrogen_treatment mixed
_refine_ls_matrix_type full
_refine_ls_number_parameters 259
_refine_ls_number_reflns 4533
_refine_ls_number_restraints 0
_refine_ls_restrained_S_all 1.03
_refine_ls_R_factor_all 0.068
_refine_ls_R_factor_gt 0.047
_refine_ls_shift/su_max 0.000
_refine_ls_shift/su_mean 0.000
_refine_ls_structure_factor_coef Fsqd
_refine_ls_weighting_details 'calc w=1/[\s^2^(Fo^2^)+(0.0766P)^2^+0.3047P] where P=(Fo^2^+2Fc^2^)/3'
_refine_ls_weighting_scheme calc
_refine_ls_wR_factor_gt 0.126
_refine_ls_wR_factor_ref 0.137
_reflns_number_gt 3514
_reflns_number_total 4533
_reflns_threshold_expression >2sigma(I)
_cod_data_source_file b008603gsup1.cif
_cod_data_source_block tbb4
_cod_depositor_comments
;
The following automatic conversions were performed:

'_symmetry_cell_setting' value 'Triclinic' changed to 'triclinic'
according to /home/saulius/struct/CIF-dictionaries/cif_core.dic
dictionary named 'cif_core.dic' version 2.4.2 from 2011-04-26.

Automatic conversion script
Id: cif_fix_values 1891 2012-01-12 08:04:46Z andrius 

The following automatic conversions were performed:

'_exptl_crystal_density_meas' value 'not measured' was changed to '?'
- the value is perceived as not measured.

Automatic conversion script
Id: cif_fix_values 3008 2015-01-20 13:52:24Z robertas 
;
_cod_original_sg_symbol_H-M P-1
_cod_database_code 7213445

loop_
_symmetry_equiv_pos_as_xyz
'x, y, z'
'-x, -y, -z'

loop_
_atom_site_label
_atom_site_type_symbol
_atom_site_fract_x
_atom_site_fract_y
_atom_site_fract_z
_atom_site_U_iso_or_equiv
_atom_site_adp_type
_atom_site_occupancy
_atom_site_symmetry_multiplicity
_atom_site_calc_flag
_atom_site_refinement_flags
O1 O 0.61518(18) 0.96554(10) 0.13292(6) 0.0195(2) Uani 1 1 d .
O2 O 0.52726(19) 0.77469(10) 0.06079(6) 0.0210(3) Uani 1 1 d .
O3 O 0.85264(18) 0.67745(10) -0.04651(6) 0.0194(2) Uani 1 1 d .
O4 O 0.97058(19) 0.91156(10) -0.16681(6) 0.0201(2) Uani 1 1 d .
C1 C 0.4611(3) 0.86662(14) 0.17259(9) 0.0172(3) Uani 1 1 d .
C2 C 0.4132(3) 0.76792(14) 0.13672(9) 0.0177(3) Uani 1 1 d .
C3 C 0.2536(3) 0.67231(14) 0.17959(9) 0.0198(3) Uani 1 1 d .
H3 H 0.2209 0.6032 0.1571 0.024 Uiso 1 1 calc R
C4 C 0.1418(3) 0.67739(14) 0.25526(9) 0.0193(3) Uani 1 1 d .
H4 H 0.0345 0.6106 0.2838 0.023 Uiso 1 1 calc R
C5 C 0.1817(3) 0.77699(14) 0.29053(9) 0.0170(3) Uani 1 1 d .
C6 C 0.3453(2) 0.87097(14) 0.24713(9) 0.0170(3) Uani 1 1 d .
H6 H 0.3779 0.9401 0.2696 0.020 Uiso 1 1 calc R
C7 C 0.4685(3) 0.67997(14) 0.02070(9) 0.0195(3) Uani 1 1 d .
H7A H 0.3022 0.6842 0.0140 0.023 Uiso 1 1 calc R
H7B H 0.4982 0.5934 0.0526 0.023 Uiso 1 1 calc R
C8 C 0.6170(3) 0.70718(15) -0.06017(9) 0.0192(3) Uani 1 1 d .
H8A H 0.5633 0.6539 -0.0940 0.023 Uiso 1 1 calc R
H8B H 0.6076 0.7983 -0.0883 0.023 Uiso 1 1 calc R
C9 C 1.0057(2) 0.68227(14) -0.11619(9) 0.0175(3) Uani 1 1 d .
C10 C 1.0672(3) 0.79722(14) -0.17297(9) 0.0173(3) Uani 1 1 d .
C11 C 1.2178(3) 0.79667(14) -0.24264(9) 0.0186(3) Uani 1 1 d .
H11 H 1.2563 0.8753 -0.2812 0.022 Uiso 1 1 calc R
C12 C 1.3140(3) 0.68536(15) -0.25791(9) 0.0183(3) Uani 1 1 d .
C13 C 1.2587(3) 0.57181(15) -0.19852(9) 0.0200(3) Uani 1 1 d .
H13 H 1.3257 0.4943 -0.2062 0.024 Uiso 1 1 calc R
C14 C 1.1072(3) 0.57062(14) -0.12843(9) 0.0191(3) Uani 1 1 d .
H14 H 1.0733 0.4927 -0.0887 0.023 Uiso 1 1 calc R
C15 C 0.9961(3) 0.95469(14) -0.09545(9) 0.0186(3) Uani 1 1 d .
H15A H 1.0658 0.8868 -0.0568 0.022 Uiso 1 1 calc R
H15B H 0.8419 0.9731 -0.0691 0.022 Uiso 1 1 calc R
C16 C 1.1484(3) 1.07323(14) -0.11802(9) 0.0188(3) Uani 1 1 d .
H16A H 1.1052 1.1324 -0.1670 0.023 Uiso 1 1 calc R
H16B H 1.1306 1.1177 -0.0737 0.023 Uiso 1 1 calc R
C17 C 0.0459(3) 0.78271(15) 0.37206(9) 0.0197(3) Uani 1 1 d .
C18 C 0.0879(3) 0.66186(17) 0.43614(10) 0.0282(4) Uani 1 1 d .
H18A H 0.0386 0.5862 0.4199 0.042 Uiso 1 1 calc R
H18B H -0.0016 0.6651 0.4880 0.042 Uiso 1 1 calc R
H18C H 0.2534 0.6571 0.4414 0.042 Uiso 1 1 calc R
C19 C 0.1161(3) 0.89964(17) 0.40058(10) 0.0261(4) Uani 1 1 d .
H19A H 0.2814 0.8964 0.4063 0.039 Uiso 1 1 calc R
H19B H 0.0246 0.8992 0.4527 0.039 Uiso 1 1 calc R
H19C H 0.0871 0.9779 0.3610 0.039 Uiso 1 1 calc R
C20 C -0.2130(3) 0.79159(18) 0.36376(11) 0.0288(4) Uani 1 1 d .
H20A H -0.2384 0.8684 0.3223 0.043 Uiso 1 1 calc R
H20B H -0.3019 0.7964 0.4154 0.043 Uiso 1 1 calc R
H20C H -0.2642 0.7157 0.3482 0.043 Uiso 1 1 calc R
C21 C 1.4813(3) 0.68789(16) -0.33527(9) 0.0208(3) Uani 1 1 d .
C22 C 1.7304(3) 0.69035(19) -0.31591(11) 0.0307(4) Uani 1 1 d .
H22A H 1.7570 0.7675 -0.2974 0.046 Uiso 1 1 calc R
H22B H 1.8398 0.6906 -0.3645 0.046 Uiso 1 1 calc R
H22C H 1.7535 0.6145 -0.2735 0.046 Uiso 1 1 calc R
C23 C 1.4417(3) 0.56892(18) -0.36662(11) 0.0296(4) Uani 1 1 d .
H23A H 1.4770 0.4921 -0.3269 0.044 Uiso 1 1 calc R
H23B H 1.5434 0.5747 -0.4176 0.044 Uiso 1 1 calc R
H23C H 1.2795 0.5641 -0.3753 0.044 Uiso 1 1 calc R
C24 C 1.4487(3) 0.80589(18) -0.40220(10) 0.0306(4) Uani 1 1 d .
H24A H 1.2852 0.8111 -0.4102 0.046 Uiso 1 1 calc R
H24B H 1.5444 0.7994 -0.4523 0.046 Uiso 1 1 calc R
H24C H 1.4957 0.8828 -0.3869 0.046 Uiso 1 1 calc R

loop_
_atom_site_aniso_label
_atom_site_aniso_U_11
_atom_site_aniso_U_22
_atom_site_aniso_U_33
_atom_site_aniso_U_23
_atom_site_aniso_U_13
_atom_site_aniso_U_12
O1 0.0145(5) 0.0179(5) 0.0244(6) -0.0040(4) 0.0011(4) -0.0040(4)
O2 0.0215(6) 0.0232(6) 0.0185(5) -0.0088(4) 0.0037(4) -0.0092(4)
O3 0.0160(5) 0.0240(6) 0.0171(5) -0.0038(4) -0.0003(4) -0.0029(4)
O4 0.0241(6) 0.0188(5) 0.0193(5) -0.0077(4) -0.0042(4) -0.0003(4)
C1 0.0134(7) 0.0178(7) 0.0190(7) -0.0019(6) -0.0019(6) -0.0025(5)
C2 0.0149(7) 0.0218(7) 0.0162(7) -0.0049(6) -0.0007(6) -0.0010(6)
C3 0.0195(7) 0.0188(7) 0.0216(8) -0.0060(6) -0.0025(6) -0.0029(6)
C4 0.0162(7) 0.0194(7) 0.0198(7) -0.0015(6) 0.0003(6) -0.0039(6)
C5 0.0132(7) 0.0200(7) 0.0170(7) -0.0033(6) -0.0019(6) 0.0006(5)
C6 0.0147(7) 0.0189(7) 0.0183(7) -0.0057(6) -0.0031(6) 0.0004(5)
C7 0.0174(7) 0.0215(7) 0.0208(7) -0.0081(6) -0.0011(6) -0.0060(6)
C8 0.0153(7) 0.0232(8) 0.0200(7) -0.0066(6) -0.0027(6) -0.0052(6)
C9 0.0137(7) 0.0233(8) 0.0164(7) -0.0066(6) -0.0026(6) -0.0043(6)
C10 0.0147(7) 0.0181(7) 0.0207(7) -0.0070(6) -0.0040(6) -0.0020(5)
C11 0.0172(7) 0.0205(7) 0.0176(7) -0.0033(6) -0.0033(6) -0.0052(6)
C12 0.0122(7) 0.0268(8) 0.0183(7) -0.0093(6) -0.0038(6) -0.0028(6)
C13 0.0179(7) 0.0208(7) 0.0238(8) -0.0091(6) -0.0053(6) 0.0005(6)
C14 0.0187(7) 0.0183(7) 0.0206(7) -0.0037(6) -0.0050(6) -0.0042(6)
C15 0.0192(7) 0.0198(7) 0.0173(7) -0.0069(6) 0.0007(6) -0.0036(6)
C16 0.0159(7) 0.0197(7) 0.0208(7) -0.0065(6) 0.0008(6) -0.0027(6)
C17 0.0158(7) 0.0249(8) 0.0171(7) -0.0046(6) 0.0016(6) -0.0021(6)
C18 0.0329(9) 0.0299(9) 0.0189(8) -0.0025(7) 0.0007(7) 0.0004(7)
C19 0.0255(8) 0.0307(9) 0.0230(8) -0.0110(7) 0.0013(6) -0.0025(7)
C20 0.0175(8) 0.0433(10) 0.0269(9) -0.0134(7) 0.0010(7) -0.0009(7)
C21 0.0155(7) 0.0279(8) 0.0202(7) -0.0095(6) 0.0000(6) -0.0018(6)
C22 0.0156(8) 0.0482(11) 0.0291(9) -0.0131(8) 0.0005(7) -0.0044(7)
C23 0.0277(9) 0.0371(10) 0.0272(9) -0.0170(7) 0.0016(7) -0.0033(7)
C24 0.0328(10) 0.0373(10) 0.0194(8) -0.0062(7) 0.0034(7) 0.0015(8)

loop_
_atom_type_symbol
_atom_type_description
_atom_type_scat_dispersion_real
_atom_type_scat_dispersion_imag
_atom_type_scat_source
C C 0.0033 0.0016 'International Tables Vol C Tables 4.2.6.8 and 6.1.1.4'
H H 0.0000 0.0000 'International Tables Vol C Tables 4.2.6.8 and 6.1.1.4'
O O 0.0106 0.0060 'International Tables Vol C Tables 4.2.6.8 and 6.1.1.4'

loop_
_geom_angle_atom_site_label_1
_geom_angle_atom_site_label_2
_geom_angle_atom_site_label_3
_geom_angle
_geom_angle_site_symmetry_1
_geom_angle_site_symmetry_3
C1 O1 C16 114.17(11) . 2_775
C2 O2 C7 117.58(11) . .
C9 O3 C8 114.16(11) . .
C10 O4 C15 117.16(12) . .
C6 C1 O1 118.11(13) . .
C6 C1 C2 120.55(13) . .
O1 C1 C2 121.25(13) . .
O2 C2 C3 125.09(13) . .
O2 C2 C1 116.67(13) . .
C3 C2 C1 118.24(13) . .
C2 C3 C4 120.24(14) . .
C3 C4 C5 122.19(14) . .
C4 C5 C6 116.70(13) . .
C4 C5 C17 120.61(13) . .
C6 C5 C17 122.67(13) . .
C1 C6 C5 122.02(14) . .
O2 C7 C8 107.36(12) . .
O3 C8 C7 107.51(12) . .
O3 C9 C14 119.08(13) . .
O3 C9 C10 121.83(13) . .
C14 C9 C10 119.04(14) . .
O4 C10 C11 117.22(13) . .
O4 C10 C9 122.93(13) . .
C11 C10 C9 119.63(14) . .
C12 C11 C10 122.36(14) . .
C11 C12 C13 117.16(14) . .
C11 C12 C21 121.17(14) . .
C13 C12 C21 121.64(14) . .
C14 C13 C12 121.18(14) . .
C9 C14 C13 120.50(14) . .
O4 C15 C16 109.60(12) . .
O1 C16 C15 107.53(12) 2_775 .
C5 C17 C20 108.63(13) . .
C5 C17 C18 109.71(13) . .
C20 C17 C18 109.88(14) . .
C5 C17 C19 112.49(12) . .
C20 C17 C19 107.82(13) . .
C18 C17 C19 108.28(13) . .
C24 C21 C22 108.85(14) . .
C24 C21 C12 111.64(13) . .
C22 C21 C12 108.31(13) . .
C24 C21 C23 107.87(14) . .
C22 C21 C23 109.49(14) . .
C12 C21 C23 110.66(13) . .

loop_
_geom_bond_atom_site_label_1
_geom_bond_atom_site_label_2
_geom_bond_distance
_geom_bond_site_symmetry_2
O1 C1 1.3798(17) .
O1 C16 1.4428(18) 2_775
O2 C2 1.3709(18) .
O2 C7 1.4309(17) .
O3 C9 1.3856(18) .
O3 C8 1.4446(18) .
O4 C10 1.3722(18) .
O4 C15 1.4427(17) .
C1 C6 1.379(2) .
C1 C2 1.400(2) .
C2 C3 1.389(2) .
C3 C4 1.390(2) .
C4 C5 1.391(2) .
C5 C6 1.395(2) .
C5 C17 1.531(2) .
C7 C8 1.502(2) .
C9 C14 1.386(2) .
C9 C10 1.396(2) .
C10 C11 1.389(2) .
C11 C12 1.387(2) .
C12 C13 1.401(2) .
C12 C21 1.535(2) .
C13 C14 1.393(2) .
C15 C16 1.501(2) .
C16 O1 1.4428(18) 2_775
C17 C20 1.534(2) .
C17 C18 1.535(2) .
C17 C19 1.536(2) .
C21 C24 1.529(2) .
C21 C22 1.534(2) .
C21 C23 1.537(2) .
